data_7718030
loop_
_publ_author_name
'Tziotzi, Thomais G.'
'Agapaki, Eleftheria'
'Charkiolakis, Emmanouil K.'
'Gracia, David'
'Ubach I Cervera, Marc'
'Dalgarno, Scott J.'
'Evangelisti, Marco'
'Brechin, Euan K.'
'Milios, Constantinos J.'

_publ_section_title
;
 Dodecanuclear [NiII8Ln<sub>4</sub>] clusters and rings of corner-sharing
 {NiII2Ln<sub>2</sub>} cubanes (Ln = Dy, Gd, Y); magnetic and
 magnetothermal properties.
;
_journal_issue 11
_journal_name_full 'Dalton transactions (Cambridge, England : 2003)'
_journal_page_first 4664
_journal_page_last 4671
_journal_paper_doi 10.1039/d5dt00175g
_journal_volume 54
_journal_year 2025
_chemical_formula_moiety 'C80 H100 Gd4 N8 Ni8 O36, 24[H2O]'
_chemical_formula_sum 'C80 H148 Gd4 N8 Ni8 O60'
_chemical_formula_weight 3280.74
_space_group_crystal_system monoclinic
_space_group_IT_number 15
_space_group_name_Hall '-C 2yc'
_space_group_name_H-M_alt 'C 1 2/c 1'
_atom_sites_solution_hydrogens mixed
_atom_sites_solution_primary dual
_audit_creation_date 2024-12-13
_audit_creation_method
;
Olex2 1.5
(compiled 2024.01.12 svn.r2f8d729c for OlexSys, GUI svn.r6928)
;
_audit_update_record
;
2024-12-13 deposited with the CCDC.	2025-02-13 downloaded from the CCDC.
;
_cell_angle_alpha 90
_cell_angle_beta 101.119(2)
_cell_angle_gamma 90
_cell_formula_units_Z 4
_cell_length_a 20.9663(10)
_cell_length_b 20.0465(9)
_cell_length_c 26.2609(13)
_cell_measurement_reflns_used 9097
_cell_measurement_temperature 210(2)
_cell_measurement_theta_max 28.87
_cell_measurement_theta_min 2.28
_cell_volume 10830.3(9)
_computing_cell_refinement 'SAINT Bruker-AXS, Madison WI'
_computing_data_collection 'Bruker APEX2 Bruker-AXS, Madison WI'
_computing_data_reduction 'SAINT Bruker-AXS, Madison WI'
_computing_molecular_graphics 'Olex2 1.5 (Dolomanov et al., 2009)'
_computing_publication_material 'Olex2 1.5 (Dolomanov et al., 2009)'
_computing_structure_refinement 'SHELXL 2014/7 (Sheldrick, 2015)'
_computing_structure_solution 'SHELXT 2014/5 (Sheldrick, 2014)'
_diffrn_ambient_temperature 210(2)
_diffrn_measured_fraction_theta_full 0.999
_diffrn_measured_fraction_theta_max 0.998
_diffrn_measurement_device_type 'Bruker APEX-II CCD'
_diffrn_measurement_method '\f and \w scans'
_diffrn_radiation_type MoK\a
_diffrn_radiation_wavelength 0.71073
_diffrn_reflns_av_R_equivalents 0.0573
_diffrn_reflns_av_unetI/netI 0.0195
_diffrn_reflns_Laue_measured_fraction_full 0.999
_diffrn_reflns_Laue_measured_fraction_max 0.998
_diffrn_reflns_limit_h_max 28
_diffrn_reflns_limit_h_min -28
_diffrn_reflns_limit_k_max 27
_diffrn_reflns_limit_k_min -27
_diffrn_reflns_limit_l_max 35
_diffrn_reflns_limit_l_min -35
_diffrn_reflns_number 314922
_diffrn_reflns_point_group_measured_fraction_full 0.999
_diffrn_reflns_point_group_measured_fraction_max 0.998
_diffrn_reflns_theta_full 25.242
_diffrn_reflns_theta_max 29.153
_diffrn_reflns_theta_min 2.180
_diffrn_source_current 1.4
_diffrn_source_power 0.07
_diffrn_source_voltage 50.0
_diffrn_standards_number 0
_exptl_absorpt_coefficient_mu 3.874
_exptl_absorpt_correction_T_max 0.7458
_exptl_absorpt_correction_T_min 0.6892
_exptl_absorpt_correction_type multi-scan
_exptl_absorpt_process_details
;
SADABS-2016/2 (Bruker,2016) was used for absorption correction.
wR2(int) was 0.1281 before and 0.0599 after correction.
The Ratio of minimum to maximum transmission is 0.9241.
The \l/2 correction factor is Not present.
;
_exptl_crystal_colour 'clear green'
_exptl_crystal_colour_lustre clear
_exptl_crystal_colour_primary green
_exptl_crystal_density_diffrn 2.012
_exptl_crystal_description block
_exptl_crystal_F_000 6576
_exptl_crystal_size_max 0.3
_exptl_crystal_size_mid 0.22
_exptl_crystal_size_min 0.18
_refine_diff_density_max 2.377
_refine_diff_density_min -1.710
_refine_diff_density_rms 0.137
_refine_ls_extinction_method none
_refine_ls_goodness_of_fit_ref 1.082
_refine_ls_hydrogen_treatment constr
_refine_ls_matrix_type full
_refine_ls_number_parameters 673
_refine_ls_number_reflns 14593
_refine_ls_number_restraints 192
_refine_ls_restrained_S_all 1.083
_refine_ls_R_factor_all 0.0613
_refine_ls_R_factor_gt 0.0514
_refine_ls_shift/su_max 0.001
_refine_ls_shift/su_mean 0.000
_refine_ls_structure_factor_coef Fsqd
_refine_ls_weighting_details 'w=1/[\s^2^(Fo^2^)+(0.0400P)^2^+116.8280P] where P=(Fo^2^+2Fc^2^)/3'
_refine_ls_weighting_scheme calc
_refine_ls_wR_factor_gt 0.1170
_refine_ls_wR_factor_ref 0.1225
_reflns_Friedel_coverage 0.000
_reflns_number_gt 12456
_reflns_number_total 14593
_reflns_threshold_expression 'I > 2\s(I)'
_cod_data_source_file d5dt00175g2.cif
_cod_data_source_block 2
_cod_depositor_comments 'Adding full bibliography for 7718028--7718030.cif.'
_cod_database_code 7718030
_shelx_shelxl_version_number 2014/7
_shelx_space_group_comment
;
The symmetry employed for this shelxl refinement is uniquely defined
by the following loop, which should always be used as a source of
symmetry information in preference to the above space-group names.
They are only intended as comments.
;
_shelx_estimated_absorpt_t_max 0.542
_shelx_estimated_absorpt_t_min 0.389
_olex2_refinement_description
;
1. Fixed Uiso
 At 1.2 times of:
  All C(H) groups, All C(H,H) groups
 At 1.5 times of:
  All C(H,H,H) groups, All O(H) groups, All O(H,H) groups
2. Rigid body (RIGU) restrains
 C37, O9, O13, C39, O12, O14, C38
 with sigma for 1-2 distances of 0.001 and sigma for 1-3 distances of 0.001
 N4, C28, C29, C30, C31, C32, C33, C34, C35, C36, O8, O7
 with sigma for 1-2 distances of 0.002 and sigma for 1-3 distances of 0.002
 N3, C19, C20, C21, C22, C23, C24, C25, C26, C27, O6, O5
 with sigma for 1-2 distances of 0.002 and sigma for 1-3 distances of 0.002
3. Others
 Fixed Sof: O9(0.4) O13(0.4) O16(0.5) O20(0.5) C39(0.4) H39A(0.4) H39B(0.4)
 H39C(0.4) C42(0.5) H42A(0.5) H42B(0.5) H42C(0.5) O12(0.6) O14(0.6) O15(0.5)
 O19(0.5) C38(0.6) H38A(0.6) H38B(0.6) H38C(0.6) C41(0.5) H41A(0.5) H41B(0.5)
 H41C(0.5)
4.a Rotating group:
 O22(H22A,H22B), O25(H25A,H25B)
4.b Ternary CH refined with riding coordinates:
 O21(H21), O23(H23), O24(H24), O26(H26)
4.c Secondary CH2 refined with riding coordinates:
 C8(H8A,H8B), C9(H9A,H9B), C17(H17A,H17B), C18(H18A,H18B), C26(H26A,H26B),
 C27(H27A,H27B), C35(H35A,H35B), C36(H36A,H36B)
4.d Aromatic/amide H refined with riding coordinates:
 C2(H2), C3(H3), C4(H4), C5(H5), C7(H7), C11(H11), C12(H12), C13(H13),
 C14(H14), C16(H16), C20(H20), C21(H21A), C22(H22), C23(H23A), C25(H25),
 C29(H29), C30(H30), C31(H31), C32(H32), C34(H34)
4.e Idealised Me refined as rotating group:
 C39(H39A,H39B,H39C), C42(H42A,H42B,H42C), C38(H38A,H38B,H38C), C41(H41A,H41B,
 H41C)
;
_smtbx_masks_void_probe_radius 1.2
_smtbx_masks_void_truncation_radius 1.2
_olex2_submission_special_instructions 'No special instructions were received'

loop_
_space_group_symop_operation_xyz
'x, y, z'
'-x, y, -z+1/2'
'x+1/2, y+1/2, z'
'-x+1/2, y+1/2, -z+1/2'
'-x, -y, -z'
'x, -y, z-1/2'
'-x+1/2, -y+1/2, -z'
'x+1/2, -y+1/2, z-1/2'

loop_
_atom_site_label
_atom_site_type_symbol
_atom_site_fract_x
_atom_site_fract_y
_atom_site_fract_z
_atom_site_U_iso_or_equiv
_atom_site_adp_type
_atom_site_occupancy
_atom_site_site_symmetry_order
_atom_site_calc_flag
_atom_site_refinement_flags_posn
_atom_site_refinement_flags_adp
_atom_site_refinement_flags_occupancy
_atom_site_disorder_assembly
_atom_site_disorder_group
Gd1 Gd 0.59220(2) 0.48352(2) 0.28379(2) 0.03515(7) Uani 1 1 d . . . . .
Gd2 Gd 0.59430(2) 0.67940(2) 0.27447(2) 0.03730(7) Uani 1 1 d . . . . .
Ni1 Ni 0.52806(5) 0.36993(4) 0.19895(3) 0.0548(2) Uani 1 1 d . . . . .
Ni2 Ni 0.71679(4) 0.56880(4) 0.25903(4) 0.0558(2) Uani 1 1 d . . . . .
Ni3 Ni 0.68419(4) 0.59619(5) 0.36898(4) 0.0578(2) Uani 1 1 d . . . . .
Ni4 Ni 0.49745(4) 0.79345(4) 0.30927(6) 0.0802(4) Uani 1 1 d . . . . .
O1 O 0.4931(2) 0.3618(2) 0.12312(17) 0.0573(11) Uani 1 1 d . . . . .
O2 O 0.5620(2) 0.36880(18) 0.27779(15) 0.0495(10) Uani 1 1 d . . . . .
O3 O 0.7420(2) 0.6229(2) 0.20253(19) 0.0551(11) Uani 1 1 d . . . . .
O4 O 0.70006(19) 0.5153(2) 0.3221(2) 0.0584(12) Uani 1 1 d . . . . .
O5 O 0.6748(2) 0.5405(3) 0.42997(18) 0.0621(12) Uani 1 1 d . U . . .
O6 O 0.70475(18) 0.6495(2) 0.30662(17) 0.0499(10) Uani 1 1 d . U . . .
O7 O 0.4287(2) 0.8044(2) 0.3506(2) 0.0702(14) Uani 1 1 d . U . . .
O8 O 0.5667(2) 0.7941(2) 0.2623(2) 0.0702(15) Uani 1 1 d . U . . .
O21 O 0.51562(18) 0.47208(18) 0.20304(14) 0.0381(8) Uani 1 1 d . . . . .
H21 H 0.5261 0.4979 0.1736 0.057 Uiso 1 1 calc R U . . .
O22 O 0.6139(2) 0.4379(2) 0.37125(16) 0.0515(10) Uani 1 1 d . . . . .
H22A H 0.6260 0.4696 0.3933 0.077 Uiso 1 1 d R U . . .
H22B H 0.5782 0.4233 0.3789 0.077 Uiso 1 1 d R U . . .
O23 O 0.61760(17) 0.57916(17) 0.23504(15) 0.0384(8) Uani 1 1 d . . . . .
H23 H 0.6017 0.5767 0.1971 0.058 Uiso 1 1 calc R U . . .
O24 O 0.58980(17) 0.58396(18) 0.32978(15) 0.0403(8) Uani 1 1 d . . . . .
H24 H 0.5563 0.5863 0.3516 0.061 Uiso 1 1 calc R U . . .
O25 O 0.6576(2) 0.7247(2) 0.21339(18) 0.0510(10) Uani 1 1 d . . . . .
H25A H 0.6760 0.6923 0.1997 0.077 Uiso 1 1 d R U . . .
H25B H 0.6318 0.7428 0.1873 0.077 Uiso 1 1 d R U . . .
O26 O 0.48890(18) 0.69158(18) 0.29852(17) 0.0431(9) Uani 1 1 d . . . . .
H26 H 0.4830 0.6658 0.3294 0.065 Uiso 1 1 calc R U . . .
N1 N 0.5581(3) 0.2756(3) 0.2045(2) 0.0525(12) Uani 1 1 d . . . . .
N2 N 0.8079(2) 0.5398(3) 0.2852(3) 0.0577(14) Uani 1 1 d . . . . .
N3 N 0.7716(3) 0.6267(4) 0.4033(3) 0.0734(18) Uani 1 1 d . U . . .
N4 N 0.5278(3) 0.8870(3) 0.3230(3) 0.0711(15) Uani 1 1 d . U . . .
C1 C 0.4959(3) 0.3080(4) 0.0948(3) 0.0560(16) Uani 1 1 d . . . . .
C2 C 0.4688(5) 0.3116(5) 0.0414(3) 0.089(3) Uani 1 1 d . . . . .
H2 H 0.4496 0.3517 0.0276 0.107 Uiso 1 1 calc R U . . .
C3 C 0.4697(7) 0.2577(6) 0.0092(4) 0.117(4) Uani 1 1 d . . . . .
H3 H 0.4492 0.2608 -0.0258 0.140 Uiso 1 1 calc R U . . .
C4 C 0.5008(5) 0.1986(5) 0.0277(4) 0.096(3) Uani 1 1 d . . . . .
H4 H 0.5032 0.1627 0.0051 0.115 Uiso 1 1 calc R U . . .
C5 C 0.5269(4) 0.1939(4) 0.0783(3) 0.067(2) Uani 1 1 d . . . . .
H5 H 0.5468 0.1535 0.0908 0.081 Uiso 1 1 calc R U . . .
C6 C 0.5261(3) 0.2472(3) 0.1138(3) 0.0559(16) Uani 1 1 d . . . . .
C7 C 0.5554(3) 0.2347(3) 0.1668(3) 0.0557(16) Uani 1 1 d . . . . .
H7 H 0.5744 0.1926 0.1746 0.067 Uiso 1 1 calc R U . . .
C8 C 0.5859(4) 0.2549(3) 0.2581(3) 0.068(2) Uani 1 1 d . . . . .
H8A H 0.6228 0.2249 0.2581 0.082 Uiso 1 1 calc R U . . .
H8B H 0.5531 0.2311 0.2731 0.082 Uiso 1 1 calc R U . . .
C9 C 0.6084(4) 0.3171(3) 0.2903(3) 0.065(2) Uani 1 1 d . . . . .
H9A H 0.6141 0.3064 0.3273 0.078 Uiso 1 1 calc R U . . .
H9B H 0.6504 0.3319 0.2832 0.078 Uiso 1 1 calc R U . . .
C10 C 0.7983(3) 0.6209(3) 0.1880(3) 0.0509(15) Uani 1 1 d . . . . .
C11 C 0.8063(4) 0.6577(4) 0.1439(3) 0.0667(19) Uani 1 1 d . . . . .
H11 H 0.7716 0.6835 0.1262 0.080 Uiso 1 1 calc R U . . .
C12 C 0.8644(5) 0.6566(4) 0.1262(4) 0.081(3) Uani 1 1 d . . . . .
H12 H 0.8682 0.6813 0.0965 0.097 Uiso 1 1 calc R U . . .
C13 C 0.9175(4) 0.6192(4) 0.1517(4) 0.083(3) Uani 1 1 d . . . . .
H13 H 0.9564 0.6175 0.1390 0.100 Uiso 1 1 calc R U . . .
C14 C 0.9112(4) 0.5856(3) 0.1952(4) 0.072(2) Uani 1 1 d . . . . .
H14 H 0.9472 0.5619 0.2133 0.087 Uiso 1 1 calc R U . . .
C15 C 0.8528(3) 0.5846(3) 0.2145(3) 0.0605(19) Uani 1 1 d . . . . .
C16 C 0.8547(3) 0.5472(3) 0.2618(3) 0.0595(18) Uani 1 1 d . . . . .
H16 H 0.8942 0.5266 0.2765 0.071 Uiso 1 1 calc R U . . .
C17 C 0.8166(3) 0.5004(4) 0.3335(3) 0.072(2) Uani 1 1 d . . . . .
H17A H 0.8314 0.5294 0.3635 0.086 Uiso 1 1 calc R U . . .
H17B H 0.8494 0.4657 0.3331 0.086 Uiso 1 1 calc R U . . .
C18 C 0.7511(3) 0.4686(4) 0.3373(4) 0.073(2) Uani 1 1 d . . . . .
H18A H 0.7436 0.4292 0.3148 0.088 Uiso 1 1 calc R U . . .
H18B H 0.7519 0.4541 0.3731 0.088 Uiso 1 1 calc R U . . .
C19 C 0.7191(3) 0.5330(4) 0.4726(3) 0.0611(15) Uani 1 1 d . U . . .
C20 C 0.7062(4) 0.4861(5) 0.5100(3) 0.081(2) Uani 1 1 d . U . . .
H20 H 0.6674 0.4613 0.5029 0.097 Uiso 1 1 calc R U . . .
C21 C 0.7484(5) 0.4761(6) 0.5556(4) 0.104(3) Uani 1 1 d . U . . .
H21A H 0.7381 0.4448 0.5795 0.124 Uiso 1 1 calc R U . . .
C22 C 0.8048(5) 0.5104(6) 0.5671(4) 0.098(3) Uani 1 1 d . U . . .
H22 H 0.8334 0.5032 0.5989 0.117 Uiso 1 1 calc R U . . .
C23 C 0.8202(4) 0.5557(5) 0.5324(3) 0.082(2) Uani 1 1 d . U . . .
H23A H 0.8597 0.5791 0.5408 0.099 Uiso 1 1 calc R U . . .
C24 C 0.7783(4) 0.5681(4) 0.4844(3) 0.0673(16) Uani 1 1 d . U . . .
C25 C 0.8000(4) 0.6140(5) 0.4492(3) 0.074(2) Uani 1 1 d . U . . .
H25 H 0.8391 0.6368 0.4615 0.089 Uiso 1 1 calc R U . . .
C26 C 0.8017(5) 0.6697(6) 0.3695(4) 0.107(4) Uani 1 1 d . U . . .
H26A H 0.8356 0.6444 0.3571 0.128 Uiso 1 1 calc R U . . .
H26B H 0.8225 0.7075 0.3899 0.128 Uiso 1 1 calc R U . . .
C27 C 0.7549(4) 0.6957(4) 0.3241(3) 0.074(2) Uani 1 1 d . U . . .
H27A H 0.7359 0.7374 0.3337 0.089 Uiso 1 1 calc R U . . .
H27B H 0.7780 0.7054 0.2959 0.089 Uiso 1 1 calc R U . . .
C28 C 0.4252(4) 0.8537(4) 0.3825(3) 0.0685(15) Uani 1 1 d . U . . .
C29 C 0.3766(4) 0.8516(5) 0.4133(4) 0.0812(19) Uani 1 1 d . U . . .
H29 H 0.3469 0.8159 0.4092 0.097 Uiso 1 1 calc R U . . .
C30 C 0.3717(5) 0.9016(5) 0.4496(4) 0.094(2) Uani 1 1 d . U . . .
H30 H 0.3388 0.8992 0.4694 0.112 Uiso 1 1 calc R U . . .
C31 C 0.4149(5) 0.9542(5) 0.4565(4) 0.095(2) Uani 1 1 d . U . . .
H31 H 0.4120 0.9871 0.4815 0.114 Uiso 1 1 calc R U . . .
C32 C 0.4625(4) 0.9588(4) 0.4270(4) 0.0841(19) Uani 1 1 d . U . . .
H32 H 0.4916 0.9949 0.4321 0.101 Uiso 1 1 calc R U . . .
C33 C 0.4681(4) 0.9106(4) 0.3896(3) 0.0730(15) Uani 1 1 d . U . . .
C34 C 0.5157(4) 0.9234(4) 0.3598(4) 0.0767(17) Uani 1 1 d . U . . .
H34 H 0.5408 0.9622 0.3676 0.092 Uiso 1 1 calc R U . . .
C35 C 0.5770(4) 0.9068(3) 0.2928(4) 0.083(2) Uani 1 1 d . U . . .
H35A H 0.6083 0.9371 0.3135 0.100 Uiso 1 1 calc R U . . .
H35B H 0.5558 0.9306 0.2615 0.100 Uiso 1 1 calc R U . . .
C36 C 0.6124(4) 0.8461(3) 0.2776(5) 0.090(3) Uani 1 1 d . U . . .
H36A H 0.6340 0.8575 0.2488 0.108 Uiso 1 1 calc R U . . .
H36B H 0.6456 0.8315 0.3070 0.108 Uiso 1 1 calc R U . . .
C37 C 0.6756(3) 0.4301(3) 0.1938(3) 0.0506(11) Uani 1 1 d . U . . .
C40 C 0.6134(4) 0.7316(4) 0.3993(3) 0.0608(17) Uani 1 1 d . . . . .
O9 O 0.6241(5) 0.3902(5) 0.1726(4) 0.0422(17) Uani 0.4 1 d . U P A 1
O13 O 0.6740(5) 0.4581(5) 0.2354(4) 0.0399(16) Uani 0.4 1 d . U P A 1
O16 O 0.6510(5) 0.6785(5) 0.4144(4) 0.063(2) Uani 0.5 1 d . . P B 1
O20 O 0.6033(5) 0.7430(4) 0.3503(4) 0.056(2) Uani 0.5 1 d . . P B 1
C39 C 0.7287(9) 0.4336(11) 0.1663(8) 0.071(5) Uani 0.4 1 d . U P A 1
H39A H 0.7659 0.4100 0.1858 0.107 Uiso 0.4 1 calc R U P A 1
H39B H 0.7402 0.4799 0.1623 0.107 Uiso 0.4 1 calc R U P A 1
H39C H 0.7158 0.4133 0.1324 0.107 Uiso 0.4 1 calc R U P A 1
C42 C 0.6003(13) 0.7734(11) 0.4359(8) 0.105(7) Uani 0.5 1 d . . P B 1
H42A H 0.5974 0.7483 0.4670 0.158 Uiso 0.5 1 calc R U P B 1
H42B H 0.5593 0.7958 0.4232 0.158 Uiso 0.5 1 calc R U P B 1
H42C H 0.6347 0.8063 0.4440 0.158 Uiso 0.5 1 calc R U P B 1
O12 O 0.7147(4) 0.4862(4) 0.2000(4) 0.066(2) Uani 0.6 1 d . U P A 2
O14 O 0.6387(4) 0.4210(4) 0.2204(3) 0.0603(18) Uani 0.6 1 d . U P A 2
O15 O 0.6342(4) 0.7036(4) 0.3674(3) 0.0442(17) Uani 0.5 1 d . . P B 2
O19 O 0.5602(4) 0.7717(5) 0.3906(3) 0.053(2) Uani 0.5 1 d . . P B 2
C38 C 0.6917(8) 0.3868(7) 0.1522(6) 0.087(4) Uani 0.6 1 d . U P A 2
H38A H 0.7257 0.3557 0.1671 0.130 Uiso 0.6 1 calc R U P A 2
H38B H 0.7067 0.4141 0.1263 0.130 Uiso 0.6 1 calc R U P A 2
H38C H 0.6533 0.3621 0.1359 0.130 Uiso 0.6 1 calc R U P A 2
C41 C 0.6430(9) 0.7242(12) 0.4581(6) 0.092(6) Uani 0.5 1 d . . P B 2
H41A H 0.6271 0.6835 0.4713 0.138 Uiso 0.5 1 calc R U P B 2
H41B H 0.6304 0.7622 0.4769 0.138 Uiso 0.5 1 calc R U P B 2
H41C H 0.6900 0.7224 0.4630 0.138 Uiso 0.5 1 calc R U P B 2

loop_
_atom_site_aniso_label
_atom_site_aniso_U_11
_atom_site_aniso_U_22
_atom_site_aniso_U_33
_atom_site_aniso_U_23
_atom_site_aniso_U_13
_atom_site_aniso_U_12
Gd1 0.03379(13) 0.03058(12) 0.04020(14) 0.00646(10) 0.00493(10) 0.00388(9)
Gd2 0.02727(12) 0.02974(12) 0.05551(17) -0.00006(10) 0.00951(10) -0.00154(9)
Ni1 0.0777(6) 0.0324(4) 0.0481(4) -0.0055(3) -0.0033(4) 0.0158(4)
Ni2 0.0276(3) 0.0475(4) 0.0918(6) 0.0224(4) 0.0103(4) 0.0075(3)
Ni3 0.0383(4) 0.0598(5) 0.0667(5) 0.0179(4) -0.0112(4) -0.0135(4)
Ni4 0.0394(4) 0.0327(4) 0.1703(12) -0.0303(5) 0.0246(6) -0.0058(3)
O1 0.070(3) 0.053(3) 0.046(2) -0.009(2) 0.006(2) 0.008(2)
O2 0.066(3) 0.0293(18) 0.046(2) 0.0035(16) -0.0051(19) 0.0196(18)
O3 0.042(2) 0.055(3) 0.071(3) 0.002(2) 0.019(2) 0.0049(19)
O4 0.032(2) 0.055(3) 0.085(3) 0.032(2) 0.003(2) 0.0103(18)
O5 0.054(2) 0.068(3) 0.056(2) 0.012(2) -0.0102(19) -0.007(2)
O6 0.0295(17) 0.051(2) 0.067(3) 0.0127(19) 0.0018(17) -0.0095(16)
O7 0.057(3) 0.053(2) 0.095(3) -0.025(2) 0.002(2) 0.003(2)
O8 0.042(2) 0.0257(18) 0.147(5) -0.008(2) 0.028(3) -0.0042(16)
O21 0.045(2) 0.0356(18) 0.0348(18) 0.0030(14) 0.0111(15) 0.0079(15)
O22 0.053(3) 0.049(2) 0.048(2) 0.0098(19) -0.0001(19) -0.0076(19)
O23 0.0302(17) 0.0366(18) 0.048(2) 0.0099(16) 0.0057(15) 0.0049(14)
O24 0.0311(17) 0.041(2) 0.048(2) 0.0011(16) 0.0052(15) -0.0065(15)
O25 0.042(2) 0.047(2) 0.066(3) 0.013(2) 0.016(2) 0.0034(18)
O26 0.0350(19) 0.0283(17) 0.067(3) -0.0065(17) 0.0126(18) -0.0048(14)
N1 0.053(3) 0.039(3) 0.064(3) -0.003(2) 0.009(3) 0.010(2)
N2 0.033(2) 0.050(3) 0.089(4) 0.005(3) 0.008(3) 0.009(2)
N3 0.050(3) 0.091(4) 0.071(3) 0.005(3) -0.011(2) -0.025(3)
N4 0.051(3) 0.035(3) 0.117(4) -0.015(2) -0.009(3) -0.003(2)
C1 0.059(4) 0.058(4) 0.052(4) -0.018(3) 0.013(3) -0.003(3)
C2 0.117(8) 0.085(6) 0.057(5) -0.024(4) -0.006(5) 0.003(5)
C3 0.163(12) 0.106(9) 0.074(6) -0.045(6) 0.004(7) -0.004(8)
C4 0.121(8) 0.091(7) 0.075(6) -0.049(5) 0.021(6) -0.022(6)
C5 0.064(4) 0.061(4) 0.084(5) -0.033(4) 0.031(4) -0.012(3)
C6 0.053(4) 0.051(4) 0.069(4) -0.018(3) 0.024(3) -0.007(3)
C7 0.058(4) 0.037(3) 0.076(5) -0.010(3) 0.024(3) 0.002(3)
C8 0.103(6) 0.034(3) 0.064(4) -0.002(3) 0.009(4) 0.017(3)
C9 0.089(5) 0.031(3) 0.064(4) 0.002(3) -0.010(4) 0.019(3)
C10 0.048(3) 0.038(3) 0.072(4) -0.012(3) 0.024(3) -0.010(2)
C11 0.067(5) 0.054(4) 0.085(5) -0.015(4) 0.030(4) -0.010(3)
C12 0.094(6) 0.060(5) 0.102(7) -0.014(4) 0.049(5) -0.018(4)
C13 0.072(5) 0.052(4) 0.141(8) -0.023(5) 0.061(6) -0.016(4)
C14 0.048(4) 0.045(4) 0.129(7) -0.017(4) 0.029(4) -0.006(3)
C15 0.043(3) 0.041(3) 0.102(6) -0.025(3) 0.026(3) -0.009(3)
C16 0.034(3) 0.042(3) 0.101(6) -0.009(3) 0.009(3) 0.006(2)
C17 0.035(3) 0.076(5) 0.100(6) 0.019(4) 0.002(3) 0.020(3)
C18 0.040(3) 0.066(4) 0.106(6) 0.038(4) -0.006(4) 0.013(3)
C19 0.053(3) 0.072(4) 0.052(3) -0.004(2) -0.006(2) 0.009(2)
C20 0.076(4) 0.094(5) 0.064(3) 0.014(3) -0.005(3) 0.001(3)
C21 0.089(4) 0.138(7) 0.072(4) 0.026(4) -0.014(3) -0.001(5)
C22 0.082(4) 0.132(6) 0.068(4) 0.013(4) -0.012(3) 0.004(4)
C23 0.065(4) 0.114(5) 0.057(3) -0.004(3) -0.012(3) 0.008(3)
C24 0.055(3) 0.084(4) 0.056(3) -0.009(2) -0.005(2) 0.004(3)
C25 0.048(3) 0.099(5) 0.066(3) -0.002(3) -0.011(2) -0.008(3)
C26 0.065(4) 0.142(8) 0.101(4) 0.037(5) -0.016(3) -0.041(4)
C27 0.049(3) 0.076(4) 0.091(4) 0.014(3) -0.006(3) -0.029(3)
C28 0.057(3) 0.053(3) 0.081(4) -0.018(2) -0.021(2) 0.020(2)
C29 0.066(3) 0.077(4) 0.091(4) -0.017(3) -0.011(3) 0.023(3)
C30 0.083(4) 0.087(4) 0.098(5) -0.025(4) -0.013(3) 0.030(3)
C31 0.084(4) 0.085(4) 0.101(5) -0.024(4) -0.021(3) 0.030(3)
C32 0.072(4) 0.065(3) 0.097(4) -0.025(3) -0.030(3) 0.027(3)
C33 0.060(3) 0.051(3) 0.093(4) -0.015(2) -0.025(2) 0.019(2)
C34 0.065(3) 0.040(3) 0.112(4) -0.016(3) -0.016(3) 0.012(3)
C35 0.067(4) 0.032(3) 0.147(6) -0.019(3) 0.010(4) -0.007(2)
C36 0.056(3) 0.032(3) 0.185(8) -0.015(4) 0.032(4) -0.014(2)
C37 0.052(2) 0.050(2) 0.051(2) 0.0007(19) 0.0125(19) 0.0119(18)
C40 0.065(4) 0.049(4) 0.062(4) -0.001(3) -0.003(3) -0.011(3)
O9 0.045(3) 0.041(3) 0.043(4) 0.002(3) 0.012(2) 0.016(2)
O13 0.037(4) 0.037(4) 0.046(3) 0.005(2) 0.009(2) 0.011(3)
O16 0.075(7) 0.055(5) 0.055(5) -0.011(4) 0.003(5) 0.002(5)
O20 0.074(6) 0.039(5) 0.053(5) -0.004(4) 0.008(5) -0.009(4)
C39 0.059(4) 0.095(11) 0.064(6) -0.026(7) 0.025(5) -0.011(6)
C42 0.14(2) 0.087(14) 0.088(14) -0.014(11) 0.032(14) 0.009(14)
O12 0.067(4) 0.056(3) 0.084(5) -0.012(3) 0.034(4) 0.004(3)
O14 0.065(3) 0.056(4) 0.065(4) -0.002(3) 0.025(3) 0.008(3)
O15 0.043(4) 0.046(5) 0.043(4) -0.006(4) 0.006(3) -0.001(4)
O19 0.046(5) 0.064(6) 0.046(5) -0.013(4) 0.000(4) 0.005(4)
C38 0.108(9) 0.070(5) 0.097(7) -0.026(5) 0.059(7) -0.013(5)
C41 0.077(11) 0.137(18) 0.057(9) -0.014(10) -0.001(8) 0.023(12)

loop_
_atom_type_symbol
_atom_type_description
_atom_type_scat_dispersion_real
_atom_type_scat_dispersion_imag
_atom_type_scat_source
C C 0.0033 0.0016 'International Tables Vol C Tables 4.2.6.8 and 6.1.1.4'
H H 0.0000 0.0000 'International Tables Vol C Tables 4.2.6.8 and 6.1.1.4'
Gd Gd -0.1653 3.9035 'International Tables Vol C Tables 4.2.6.8 and 6.1.1.4'
N N 0.0061 0.0033 'International Tables Vol C Tables 4.2.6.8 and 6.1.1.4'
Ni Ni 0.3393 1.1124 'International Tables Vol C Tables 4.2.6.8 and 6.1.1.4'
O O 0.0106 0.0060 'International Tables Vol C Tables 4.2.6.8 and 6.1.1.4'

loop_
_geom_angle_atom_site_label_1
_geom_angle_atom_site_label_2
_geom_angle_atom_site_label_3
_geom_angle
_geom_angle_site_symmetry_1
_geom_angle_site_symmetry_3
_geom_angle_publ_flag
O2 Gd1 O21 74.13(13) . . ?
O2 Gd1 O22 72.44(14) . . ?
O2 Gd1 O23 144.31(14) . . ?
O2 Gd1 O14 66.1(2) . . ?
O4 Gd1 O2 120.38(14) . . ?
O4 Gd1 O21 144.62(15) . . ?
O4 Gd1 O22 73.22(15) . . ?
O4 Gd1 O23 73.95(13) . . ?
O4 Gd1 O13 63.8(3) . . ?
O4 Gd1 O14 87.3(3) . . ?
O21 Gd1 O2 70.49(14) 2_655 . ?
O21 Gd1 O4 145.34(15) 2_655 . ?
O21 Gd1 O21 68.03(14) 2_655 . ?
O21 Gd1 O22 80.54(14) 2_655 . ?
O21 Gd1 O22 140.03(14) . . ?
O21 Gd1 O23 117.93(12) 2_655 . ?
O21 Gd1 O23 77.72(13) . . ?
O21 Gd1 O13 150.0(3) 2_655 . ?
O21 Gd1 O14 124.8(2) 2_655 . ?
O21 Gd1 O14 68.7(2) . . ?
O22 Gd1 O14 115.2(2) . . ?
O23 Gd1 O22 140.99(14) . . ?
O23 Gd1 O14 83.6(2) . . ?
O24 Gd1 O2 145.89(14) . . ?
O24 Gd1 O4 70.50(15) . . ?
O24 Gd1 O21 83.81(12) . 2_655 ?
O24 Gd1 O21 117.14(12) . . ?
O24 Gd1 O22 81.72(14) . . ?
O24 Gd1 O23 67.82(13) . . ?
O24 Gd1 O13 123.1(3) . . ?
O24 Gd1 O14 147.5(2) . . ?
O13 Gd1 O2 88.2(3) . . ?
O13 Gd1 O21 86.3(3) . . ?
O13 Gd1 O22 113.6(2) . . ?
O13 Gd1 O23 68.4(2) . . ?
O6 Gd2 O24 74.67(13) . . ?
O6 Gd2 O25 73.30(14) . . ?
O6 Gd2 O26 143.62(15) . . ?
O6 Gd2 O15 65.1(2) . . ?
O8 Gd2 O6 119.06(15) . . ?
O8 Gd2 O24 144.10(17) . . ?
O8 Gd2 O25 72.66(16) . . ?
O8 Gd2 O26 74.15(14) . . ?
O8 Gd2 O15 88.3(3) . . ?
O23 Gd2 O6 70.81(14) . . ?
O23 Gd2 O8 146.32(18) . . ?
O23 Gd2 O24 67.91(13) . . ?
O23 Gd2 O25 80.99(14) . . ?
O23 Gd2 O26 118.51(12) . . ?
O23 Gd2 O15 122.9(2) . . ?
O24 Gd2 O25 141.06(14) . . ?
O24 Gd2 O26 77.29(13) . . ?
O24 Gd2 O15 66.8(2) . . ?
O25 Gd2 O15 116.8(2) . . ?
O26 Gd2 O6 146.65(15) 2_655 . ?
O26 Gd2 O8 70.47(16) 2_655 . ?
O26 Gd2 O23 85.07(13) 2_655 . ?
O26 Gd2 O24 117.75(12) 2_655 . ?
O26 Gd2 O25 140.41(14) . . ?
O26 Gd2 O25 80.63(14) 2_655 . ?
O26 Gd2 O26 68.31(17) 2_655 . ?
O26 Gd2 O15 82.8(2) . . ?
O26 Gd2 O15 147.7(2) 2_655 . ?
O20 Gd2 O6 85.5(3) . . ?
O20 Gd2 O8 64.2(3) . . ?
O20 Gd2 O23 148.1(3) . . ?
O20 Gd2 O24 85.7(2) . . ?
O20 Gd2 O25 113.0(2) . . ?
O20 Gd2 O26 69.6(3) . . ?
O20 Gd2 O26 124.4(3) . 2_655 ?
O1 Ni1 Gd1 92.70(13) . 2_655 ?
O1 Ni1 O2 174.49(18) . . ?
O1 Ni1 O2 96.42(18) . 2_655 ?
O1 Ni1 O21 96.14(17) . . ?
O1 Ni1 O9 83.6(3) . . ?
O2 Ni1 Gd1 41.81(10) 2_655 2_655 ?
O2 Ni1 Gd1 89.68(11) . 2_655 ?
O2 Ni1 O2 82.07(18) . 2_655 ?
O2 Ni1 O21 88.92(14) . . ?
O2 Ni1 O9 170.3(3) 2_655 . ?
O2 Ni1 O9 98.8(3) . . ?
O21 Ni1 Gd1 41.11(11) . 2_655 ?
O21 Ni1 O2 82.29(15) . 2_655 ?
O21 Ni1 O9 88.1(3) . . ?
N1 Ni1 Gd1 146.78(17) . 2_655 ?
N1 Ni1 O1 92.6(2) . . ?
N1 Ni1 O2 82.68(19) . . ?
N1 Ni1 O2 105.0(2) . 2_655 ?
N1 Ni1 O21 167.9(2) . . ?
N1 Ni1 O9 84.7(3) . . ?
O9 Ni1 Gd1 128.5(2) . 2_655 ?
O3 Ni2 O4 174.00(19) . . ?
O3 Ni2 O6 95.97(18) . . ?
O3 Ni2 O23 96.57(16) . . ?
O3 Ni2 O12 82.0(3) . . ?
O4 Ni2 O6 82.13(19) . . ?
O4 Ni2 O23 88.86(15) . . ?
O4 Ni2 O12 100.7(3) . . ?
O6 Ni2 O12 171.1(3) . . ?
O23 Ni2 O6 82.75(15) . . ?
O23 Ni2 O12 88.8(3) . . ?
N2 Ni2 O3 92.4(2) . . ?
N2 Ni2 O4 82.6(2) . . ?
N2 Ni2 O6 103.8(2) . . ?
N2 Ni2 O23 168.3(2) . . ?
N2 Ni2 O12 85.0(3) . . ?
O4 Ni3 O16 171.1(3) . . ?
O4 Ni3 O15 143.4(2) . . ?
O5 Ni3 O4 95.2(2) . . ?
O5 Ni3 O6 173.33(19) . . ?
O5 Ni3 O24 95.78(17) . . ?
O5 Ni3 O16 84.0(3) . . ?
O5 Ni3 O15 114.0(3) . . ?
O6 Ni3 O4 81.62(18) . . ?
O6 Ni3 O16 100.1(3) . . ?
O6 Ni3 O15 71.3(2) . . ?
O24 Ni3 O4 82.00(16) . . ?
O24 Ni3 O6 89.58(15) . . ?
O24 Ni3 O16 89.3(3) . . ?
O24 Ni3 O15 73.9(2) . . ?
N3 Ni3 O4 105.6(3) . . ?
N3 Ni3 O5 91.9(2) . . ?
N3 Ni3 O6 83.4(2) . . ?
N3 Ni3 O24 168.7(2) . . ?
N3 Ni3 O16 83.3(3) . . ?
N3 Ni3 O15 95.4(3) . . ?
O7 Ni4 Gd2 92.71(14) . 2_655 ?
O7 Ni4 O8 172.7(2) . . ?
O7 Ni4 O8 94.8(2) . 2_655 ?
O7 Ni4 O26 97.55(18) . . ?
O7 Ni4 N4 92.2(3) . . ?
O7 Ni4 O19 81.9(3) . . ?
O8 Ni4 Gd2 41.84(11) 2_655 2_655 ?
O8 Ni4 Gd2 89.63(14) . 2_655 ?
O8 Ni4 O8 82.41(19) . 2_655 ?
O8 Ni4 O19 168.5(3) 2_655 . ?
O8 Ni4 O19 102.2(3) . . ?
O26 Ni4 Gd2 40.68(12) . 2_655 ?
O26 Ni4 O8 88.70(16) . . ?
O26 Ni4 O8 81.92(16) . 2_655 ?
O26 Ni4 O19 87.6(3) . . ?
N4 Ni4 Gd2 148.3(2) . 2_655 ?
N4 Ni4 O8 106.5(2) . 2_655 ?
N4 Ni4 O8 82.3(2) . . ?
N4 Ni4 O26 166.6(2) . . ?
N4 Ni4 O19 84.6(3) . . ?
O19 Ni4 Gd2 127.1(2) . 2_655 ?
C1 O1 Ni1 125.7(4) . . ?
Ni1 O2 Gd1 95.27(15) . . ?
Ni1 O2 Gd1 102.34(15) 2_655 . ?
Ni1 O2 Ni1 97.92(18) . 2_655 ?
C9 O2 Gd1 121.9(4) . . ?
C9 O2 Ni1 109.2(4) . . ?
C9 O2 Ni1 124.0(4) . 2_655 ?
C10 O3 Ni2 125.8(4) . . ?
Ni2 O4 Gd1 95.43(17) . . ?
Ni2 O4 Ni3 98.05(18) . . ?
Ni3 O4 Gd1 102.10(17) . . ?
C18 O4 Gd1 123.1(4) . . ?
C18 O4 Ni2 109.5(4) . . ?
C18 O4 Ni3 122.7(5) . . ?
C19 O5 Ni3 125.8(5) . . ?
Ni2 O6 Gd2 101.78(16) . . ?
Ni3 O6 Gd2 94.23(15) . . ?
Ni3 O6 Ni2 98.12(18) . . ?
C27 O6 Gd2 124.2(4) . . ?
C27 O6 Ni2 122.3(5) . . ?
C27 O6 Ni3 109.7(4) . . ?
C28 O7 Ni4 124.9(5) . . ?
Ni4 O8 Gd2 95.42(19) . . ?
Ni4 O8 Gd2 102.26(19) 2_655 . ?
Ni4 O8 Ni4 97.58(19) . 2_655 ?
C36 O8 Gd2 122.6(5) . . ?
C36 O8 Ni4 110.4(5) . . ?
C36 O8 Ni4 122.7(6) . 2_655 ?
Gd1 O21 Gd1 110.83(14) 2_655 . ?
Gd1 O21 H21 115.3 2_655 . ?
Gd1 O21 H21 115.3 . . ?
Ni1 O21 Gd1 103.72(16) . 2_655 ?
Ni1 O21 Gd1 94.05(13) . . ?
Ni1 O21 H21 115.3 . . ?
Gd1 O22 H22A 109.5 . . ?
Gd1 O22 H22B 109.5 . . ?
H22A O22 H22B 104.4 . . ?
Gd1 O23 H23 115.3 . . ?
Gd2 O23 Gd1 110.96(15) . . ?
Gd2 O23 H23 115.3 . . ?
Ni2 O23 Gd1 94.03(13) . . ?
Ni2 O23 Gd2 103.53(16) . . ?
Ni2 O23 H23 115.3 . . ?
Gd1 O24 Gd2 111.22(16) . . ?
Gd1 O24 H24 115.2 . . ?
Gd2 O24 H24 115.2 . . ?
Ni3 O24 Gd1 104.15(16) . . ?
Ni3 O24 Gd2 93.50(13) . . ?
Ni3 O24 H24 115.2 . . ?
Gd2 O25 H25A 109.6 . . ?
Gd2 O25 H25B 109.9 . . ?
H25A O25 H25B 104.2 . . ?
Gd2 O26 Gd2 110.40(17) 2_655 . ?
Gd2 O26 H26 115.2 . . ?
Gd2 O26 H26 115.2 2_655 . ?
Ni4 O26 Gd2 104.26(17) . 2_655 ?
Ni4 O26 Gd2 94.34(14) . . ?
Ni4 O26 H26 115.2 . . ?
C7 N1 Ni1 125.9(5) . . ?
C7 N1 C8 120.6(6) . . ?
C8 N1 Ni1 113.5(4) . . ?
C16 N2 Ni2 125.6(5) . . ?
C16 N2 C17 120.2(6) . . ?
C17 N2 Ni2 113.9(4) . . ?
C25 N3 Ni3 126.8(6) . . ?
C25 N3 C26 121.2(7) . . ?
C26 N3 Ni3 112.0(5) . . ?
C34 N4 Ni4 124.9(7) . . ?
C34 N4 C35 121.1(7) . . ?
C35 N4 Ni4 113.0(5) . . ?
O1 C1 C2 117.9(7) . . ?
O1 C1 C6 124.7(6) . . ?
C2 C1 C6 117.4(7) . . ?
C1 C2 H2 119.3 . . ?
C3 C2 C1 121.4(10) . . ?
C3 C2 H2 119.3 . . ?
C2 C3 H3 119.5 . . ?
C2 C3 C4 121.0(10) . . ?
C4 C3 H3 119.5 . . ?
C3 C4 H4 120.6 . . ?
C5 C4 C3 118.7(8) . . ?
C5 C4 H4 120.6 . . ?
C4 C5 H5 118.5 . . ?
C4 C5 C6 123.0(9) . . ?
C6 C5 H5 118.5 . . ?
C1 C6 C7 124.8(6) . . ?
C5 C6 C1 118.4(7) . . ?
C5 C6 C7 116.8(7) . . ?
N1 C7 C6 126.0(6) . . ?
N1 C7 H7 117.0 . . ?
C6 C7 H7 117.0 . . ?
N1 C8 H8A 109.9 . . ?
N1 C8 H8B 109.9 . . ?
N1 C8 C9 108.7(5) . . ?
H8A C8 H8B 108.3 . . ?
C9 C8 H8A 109.9 . . ?
C9 C8 H8B 109.9 . . ?
O2 C9 C8 110.1(6) . . ?
O2 C9 H9A 109.6 . . ?
O2 C9 H9B 109.6 . . ?
C8 C9 H9A 109.6 . . ?
C8 C9 H9B 109.6 . . ?
H9A C9 H9B 108.2 . . ?
O3 C10 C11 118.7(6) . . ?
O3 C10 C15 123.9(6) . . ?
C11 C10 C15 117.3(6) . . ?
C10 C11 H11 119.4 . . ?
C12 C11 C10 121.3(8) . . ?
C12 C11 H11 119.4 . . ?
C11 C12 H12 119.4 . . ?
C11 C12 C13 121.1(9) . . ?
C13 C12 H12 119.4 . . ?
C12 C13 H13 120.9 . . ?
C14 C13 C12 118.2(7) . . ?
C14 C13 H13 120.9 . . ?
C13 C14 H14 118.6 . . ?
C13 C14 C15 122.8(8) . . ?
C15 C14 H14 118.6 . . ?
C10 C15 C16 125.0(6) . . ?
C14 C15 C10 119.2(8) . . ?
C14 C15 C16 115.7(7) . . ?
N2 C16 C15 125.8(6) . . ?
N2 C16 H16 117.1 . . ?
C15 C16 H16 117.1 . . ?
N2 C17 H17A 110.0 . . ?
N2 C17 H17B 110.0 . . ?
N2 C17 C18 108.4(6) . . ?
H17A C17 H17B 108.4 . . ?
C18 C17 H17A 110.0 . . ?
C18 C17 H17B 110.0 . . ?
O4 C18 C17 110.0(6) . . ?
O4 C18 H18A 109.7 . . ?
O4 C18 H18B 109.7 . . ?
C17 C18 H18A 109.7 . . ?
C17 C18 H18B 109.7 . . ?
H18A C18 H18B 108.2 . . ?
O5 C19 C20 117.8(7) . . ?
O5 C19 C24 125.1(7) . . ?
C24 C19 C20 117.1(7) . . ?
C19 C20 H20 119.1 . . ?
C21 C20 C19 121.9(9) . . ?
C21 C20 H20 119.1 . . ?
C20 C21 H21A 119.6 . . ?
C22 C21 C20 120.9(10) . . ?
C22 C21 H21A 119.6 . . ?
C21 C22 H22 120.0 . . ?
C21 C22 C23 119.9(9) . . ?
C23 C22 H22 120.0 . . ?
C22 C23 H23A 119.2 . . ?
C22 C23 C24 121.7(9) . . ?
C24 C23 H23A 119.2 . . ?
C19 C24 C23 118.5(8) . . ?
C19 C24 C25 123.6(7) . . ?
C23 C24 C25 117.9(8) . . ?
N3 C25 C24 126.3(7) . . ?
N3 C25 H25 116.9 . . ?
C24 C25 H25 116.9 . . ?
N3 C26 H26A 108.9 . . ?
N3 C26 H26B 108.9 . . ?
N3 C26 C27 113.5(7) . . ?
H26A C26 H26B 107.7 . . ?
C27 C26 H26A 108.9 . . ?
C27 C26 H26B 108.9 . . ?
O6 C27 C26 111.5(7) . . ?
O6 C27 H27A 109.3 . . ?
O6 C27 H27B 109.3 . . ?
C26 C27 H27A 109.3 . . ?
C26 C27 H27B 109.3 . . ?
H27A C27 H27B 108.0 . . ?
O7 C28 C29 118.6(8) . . ?
O7 C28 C33 124.8(8) . . ?
C29 C28 C33 116.6(7) . . ?
C28 C29 H29 119.3 . . ?
C30 C29 C28 121.5(9) . . ?
C30 C29 H29 119.3 . . ?
C29 C30 H30 119.9 . . ?
C31 C30 C29 120.3(11) . . ?
C31 C30 H30 119.9 . . ?
C30 C31 H31 119.8 . . ?
C32 C31 C30 120.3(9) . . ?
C32 C31 H31 119.8 . . ?
C31 C32 H32 119.5 . . ?
C31 C32 C33 121.1(9) . . ?
C33 C32 H32 119.5 . . ?
C32 C33 C28 120.2(9) . . ?
C32 C33 C34 115.4(8) . . ?
C34 C33 C28 124.4(7) . . ?
N4 C34 C33 125.7(7) . . ?
N4 C34 H34 117.1 . . ?
C33 C34 H34 117.1 . . ?
N4 C35 H35A 109.5 . . ?
N4 C35 H35B 109.5 . . ?
N4 C35 C36 110.8(6) . . ?
H35A C35 H35B 108.1 . . ?
C36 C35 H35A 109.5 . . ?
C36 C35 H35B 109.5 . . ?
O8 C36 C35 108.9(6) . . ?
O8 C36 H36A 109.9 . . ?
O8 C36 H36B 109.9 . . ?
C35 C36 H36A 109.9 . . ?
C35 C36 H36B 109.9 . . ?
H36A C36 H36B 108.3 . . ?
O9 C37 C39 116.8(10) . . ?
O13 C37 O9 118.0(8) . . ?
O13 C37 C39 125.2(11) . . ?
O12 C37 C38 110.4(8) . . ?
O14 C37 O12 120.6(7) . . ?
O14 C37 C38 128.9(9) . . ?
O16 C40 C42 118.4(13) . . ?
O20 C40 O16 114.3(9) . . ?
O20 C40 C42 126.1(13) . . ?
O15 C40 O19 125.1(8) . . ?
O15 C40 C41 122.5(11) . . ?
O19 C40 C41 112.3(10) . . ?
C37 O9 Ni1 130.7(6) . . ?
C37 O13 Gd1 135.7(7) . . ?
C40 O16 Ni3 131.2(7) . . ?
C40 O20 Gd2 136.6(7) . . ?
C37 C39 H39A 109.5 . . ?
C37 C39 H39B 109.5 . . ?
C37 C39 H39C 109.5 . . ?
H39A C39 H39B 109.5 . . ?
H39A C39 H39C 109.5 . . ?
H39B C39 H39C 109.5 . . ?
C40 C42 H42A 109.5 . . ?
C40 C42 H42B 109.5 . . ?
C40 C42 H42C 109.5 . . ?
H42A C42 H42B 109.5 . . ?
H42A C42 H42C 109.5 . . ?
H42B C42 H42C 109.5 . . ?
C37 O12 Ni2 127.5(6) . . ?
C37 O14 Gd1 137.5(7) . . ?
Ni3 O15 Gd2 84.5(3) . . ?
C40 O15 Gd2 134.8(7) . . ?
C40 O15 Ni3 130.3(7) . . ?
C40 O19 Ni4 124.5(6) . . ?
C37 C38 H38A 109.5 . . ?
C37 C38 H38B 109.5 . . ?
C37 C38 H38C 109.5 . . ?
H38A C38 H38B 109.5 . . ?
H38A C38 H38C 109.5 . . ?
H38B C38 H38C 109.5 . . ?
C40 C41 H41A 109.5 . . ?
C40 C41 H41B 109.5 . . ?
C40 C41 H41C 109.5 . . ?
H41A C41 H41B 109.5 . . ?
H41A C41 H41C 109.5 . . ?
H41B C41 H41C 109.5 . . ?

loop_
_geom_bond_atom_site_label_1
_geom_bond_atom_site_label_2
_geom_bond_distance
_geom_bond_site_symmetry_2
_geom_bond_publ_flag
Gd1 O2 2.383(4) . ?
Gd1 O4 2.378(4) . ?
Gd1 O21 2.363(4) 2_655 ?
Gd1 O21 2.411(4) . ?
Gd1 O22 2.432(4) . ?
Gd1 O23 2.421(4) . ?
Gd1 O24 2.353(4) . ?
Gd1 O13 2.378(9) . ?
Gd1 O14 2.433(8) . ?
Gd2 O6 2.383(4) . ?
Gd2 O8 2.378(4) . ?
Gd2 O23 2.355(4) . ?
Gd2 O24 2.415(4) . ?
Gd2 O25 2.445(4) . ?
Gd2 O26 2.425(4) . ?
Gd2 O26 2.343(4) 2_655 ?
Gd2 O20 2.342(9) . ?
Gd2 O15 2.471(8) . ?
Ni1 Gd1 3.4913(9) 2_655 ?
Ni1 O1 1.992(4) . ?
Ni1 O2 2.093(5) 2_655 ?
Ni1 O2 2.055(4) . ?
Ni1 O21 2.070(4) . ?
Ni1 N1 1.989(5) . ?
Ni1 O9 2.288(10) . ?
Ni2 O3 1.990(5) . ?
Ni2 O4 2.060(5) . ?
Ni2 O6 2.089(5) . ?
Ni2 O23 2.064(4) . ?
Ni2 N2 1.989(5) . ?
Ni2 O12 2.264(8) . ?
Ni3 O4 2.101(5) . ?
Ni3 O5 1.993(5) . ?
Ni3 O6 2.069(4) . ?
Ni3 O24 2.062(4) . ?
Ni3 N3 1.977(6) . ?
Ni3 O16 2.225(9) . ?
Ni3 O15 2.391(9) . ?
Ni4 Gd2 3.4832(10) 2_655 ?
Ni4 O7 1.977(6) . ?
Ni4 O8 2.090(6) 2_655 ?
Ni4 O8 2.077(5) . ?
Ni4 O26 2.065(4) . ?
Ni4 N4 1.990(5) . ?
Ni4 O19 2.324(9) . ?
O1 C1 1.318(7) . ?
O2 Ni1 2.093(5) 2_655 ?
O2 C9 1.417(7) . ?
O3 C10 1.309(7) . ?
O4 C18 1.421(7) . ?
O5 C19 1.319(8) . ?
O6 C27 1.409(7) . ?
O7 C28 1.306(8) . ?
O8 Ni4 2.090(6) 2_655 ?
O8 C36 1.421(8) . ?
O21 Gd1 2.363(4) 2_655 ?
O21 H21 0.9900 . ?
O22 H22A 0.8642 . ?
O22 H22B 0.8641 . ?
O23 H23 0.9900 . ?
O24 H24 0.9900 . ?
O25 H25A 0.8675 . ?
O25 H25B 0.8672 . ?
O26 Gd2 2.343(4) 2_655 ?
O26 H26 0.9900 . ?
N1 C7 1.279(8) . ?
N1 C8 1.475(9) . ?
N2 C16 1.262(9) . ?
N2 C17 1.474(10) . ?
N3 C25 1.262(9) . ?
N3 C26 1.464(11) . ?
N4 C34 1.276(11) . ?
N4 C35 1.470(12) . ?
C1 C2 1.407(10) . ?
C1 C6 1.421(10) . ?
C2 H2 0.9400 . ?
C2 C3 1.375(12) . ?
C3 H3 0.9400 . ?
C3 C4 1.394(15) . ?
C4 H4 0.9400 . ?
C4 C5 1.338(12) . ?
C5 H5 0.9400 . ?
C5 C6 1.421(9) . ?
C6 C7 1.429(10) . ?
C7 H7 0.9400 . ?
C8 H8A 0.9800 . ?
C8 H8B 0.9800 . ?
C8 C9 1.528(9) . ?
C9 H9A 0.9800 . ?
C9 H9B 0.9800 . ?
C10 C11 1.410(10) . ?
C10 C15 1.419(10) . ?
C11 H11 0.9400 . ?
C11 C12 1.385(11) . ?
C12 H12 0.9400 . ?
C12 C13 1.401(13) . ?
C13 H13 0.9400 . ?
C13 C14 1.354(13) . ?
C14 H14 0.9400 . ?
C14 C15 1.413(10) . ?
C15 C16 1.445(11) . ?
C16 H16 0.9400 . ?
C17 H17A 0.9800 . ?
C17 H17B 0.9800 . ?
C17 C18 1.535(10) . ?
C18 H18A 0.9800 . ?
C18 H18B 0.9800 . ?
C19 C20 1.421(11) . ?
C19 C24 1.410(11) . ?
C20 H20 0.9400 . ?
C20 C21 1.360(11) . ?
C21 H21A 0.9400 . ?
C21 C22 1.351(14) . ?
C22 H22 0.9400 . ?
C22 C23 1.368(13) . ?
C23 H23A 0.9400 . ?
C23 C24 1.413(10) . ?
C24 C25 1.439(12) . ?
C25 H25 0.9400 . ?
C26 H26A 0.9800 . ?
C26 H26B 0.9800 . ?
C26 C27 1.485(12) . ?
C27 H27A 0.9800 . ?
C27 H27B 0.9800 . ?
C28 C29 1.420(13) . ?
C28 C33 1.442(11) . ?
C29 H29 0.9400 . ?
C29 C30 1.400(12) . ?
C30 H30 0.9400 . ?
C30 C31 1.380(14) . ?
C31 H31 0.9400 . ?
C31 C32 1.379(14) . ?
C32 H32 0.9400 . ?
C32 C33 1.400(11) . ?
C33 C34 1.406(13) . ?
C34 H34 0.9400 . ?
C35 H35A 0.9800 . ?
C35 H35B 0.9800 . ?
C35 C36 1.518(10) . ?
C36 H36A 0.9800 . ?
C36 H36B 0.9800 . ?
C37 O9 1.371(12) . ?
C37 O13 1.235(11) . ?
C37 C39 1.440(18) . ?
C37 O12 1.382(10) . ?
C37 O14 1.153(10) . ?
C37 C38 1.486(14) . ?
C40 O16 1.337(12) . ?
C40 O20 1.283(11) . ?
C40 C42 1.34(2) . ?
C40 O15 1.161(11) . ?
C40 O19 1.359(11) . ?
C40 C41 1.557(17) . ?
C39 H39A 0.9700 . ?
C39 H39B 0.9700 . ?
C39 H39C 0.9700 . ?
C42 H42A 0.9700 . ?
C42 H42B 0.9700 . ?
C42 H42C 0.9700 . ?
C38 H38A 0.9700 . ?
C38 H38B 0.9700 . ?
C38 H38C 0.9700 . ?
C41 H41A 0.9700 . ?
C41 H41B 0.9700 . ?
C41 H41C 0.9700 . ?

loop_
_geom_torsion_atom_site_label_1
_geom_torsion_atom_site_label_2
_geom_torsion_atom_site_label_3
_geom_torsion_atom_site_label_4
_geom_torsion
_geom_torsion_site_symmetry_1
_geom_torsion_site_symmetry_2
_geom_torsion_site_symmetry_3
_geom_torsion_site_symmetry_4
_geom_torsion_publ_flag
Gd1 O2 C9 C8 -150.2(5) . . . . ?
Gd1 O4 C18 C17 150.7(5) . . . . ?
Gd2 O6 C27 C26 142.8(7) . . . . ?
Gd2 O8 C36 C35 -149.0(6) . . . . ?
Ni1 O1 C1 C2 -179.6(6) . . . . ?
Ni1 O1 C1 C6 -1.7(10) . . . . ?
Ni1 O2 C9 C8 73.5(7) 2_655 . . . ?
Ni1 O2 C9 C8 -40.8(7) . . . . ?
Ni1 N1 C7 C6 -4.8(10) . . . . ?
Ni1 N1 C8 C9 -22.4(8) . . . . ?
Ni2 O3 C10 C11 173.9(5) . . . . ?
Ni2 O3 C10 C15 -7.3(9) . . . . ?
Ni2 O4 C18 C17 40.2(8) . . . . ?
Ni2 O6 C27 C26 -80.9(9) . . . . ?
Ni2 N2 C16 C15 7.3(10) . . . . ?
Ni2 N2 C17 C18 23.6(8) . . . . ?
Ni3 O4 C18 C17 -73.6(8) . . . . ?
Ni3 O5 C19 C20 -174.0(6) . . . . ?
Ni3 O5 C19 C24 6.4(11) . . . . ?
Ni3 O6 C27 C26 33.0(9) . . . . ?
Ni3 N3 C25 C24 8.0(14) . . . . ?
Ni3 N3 C26 C27 15.8(12) . . . . ?
Ni4 O7 C28 C29 -174.1(5) . . . . ?
Ni4 O7 C28 C33 5.0(10) . . . . ?
Ni4 O8 C36 C35 -38.1(10) . . . . ?
Ni4 O8 C36 C35 75.8(9) 2_655 . . . ?
Ni4 N4 C34 C33 -15.0(11) . . . . ?
Ni4 N4 C35 C36 -24.3(9) . . . . ?
O1 C1 C2 C3 180.0(10) . . . . ?
O1 C1 C6 C5 -178.2(6) . . . . ?
O1 C1 C6 C7 2.7(11) . . . . ?
O3 C10 C11 C12 -178.9(7) . . . . ?
O3 C10 C15 C14 179.7(6) . . . . ?
O3 C10 C15 C16 -2.4(10) . . . . ?
O5 C19 C20 C21 -178.5(9) . . . . ?
O5 C19 C24 C23 178.4(8) . . . . ?
O5 C19 C24 C25 -4.3(13) . . . . ?
O7 C28 C29 C30 177.6(7) . . . . ?
O7 C28 C33 C32 -176.2(7) . . . . ?
O7 C28 C33 C34 5.9(12) . . . . ?
N1 C8 C9 O2 41.6(9) . . . . ?
N2 C17 C18 O4 -41.9(10) . . . . ?
N3 C26 C27 O6 -32.9(13) . . . . ?
N4 C35 C36 O8 41.1(11) . . . . ?
C1 C2 C3 C4 -3.5(19) . . . . ?
C1 C6 C7 N1 0.8(11) . . . . ?
C2 C1 C6 C5 -0.3(10) . . . . ?
C2 C1 C6 C7 -179.3(7) . . . . ?
C2 C3 C4 C5 3.3(19) . . . . ?
C3 C4 C5 C6 -1.8(15) . . . . ?
C4 C5 C6 C1 0.3(11) . . . . ?
C4 C5 C6 C7 179.4(8) . . . . ?
C5 C6 C7 N1 -178.3(7) . . . . ?
C6 C1 C2 C3 1.9(14) . . . . ?
C7 N1 C8 C9 157.0(7) . . . . ?
C8 N1 C7 C6 175.9(7) . . . . ?
C10 C11 C12 C13 -0.6(12) . . . . ?
C10 C15 C16 N2 2.4(11) . . . . ?
C11 C10 C15 C14 -1.5(9) . . . . ?
C11 C10 C15 C16 176.4(6) . . . . ?
C11 C12 C13 C14 -1.8(12) . . . . ?
C12 C13 C14 C15 2.6(12) . . . . ?
C13 C14 C15 C10 -0.9(11) . . . . ?
C13 C14 C15 C16 -179.0(7) . . . . ?
C14 C15 C16 N2 -179.6(7) . . . . ?
C15 C10 C11 C12 2.2(10) . . . . ?
C16 N2 C17 C18 -150.1(7) . . . . ?
C17 N2 C16 C15 -179.7(7) . . . . ?
C19 C20 C21 C22 -0.4(18) . . . . ?
C19 C24 C25 N3 -3.5(15) . . . . ?
C20 C19 C24 C23 -1.2(12) . . . . ?
C20 C19 C24 C25 176.0(8) . . . . ?
C20 C21 C22 C23 -0.3(19) . . . . ?
C21 C22 C23 C24 0.2(17) . . . . ?
C22 C23 C24 C19 0.6(14) . . . . ?
C22 C23 C24 C25 -176.8(9) . . . . ?
C23 C24 C25 N3 173.8(9) . . . . ?
C24 C19 C20 C21 1.2(14) . . . . ?
C25 N3 C26 C27 -162.4(9) . . . . ?
C26 N3 C25 C24 -174.1(10) . . . . ?
C28 C29 C30 C31 -0.5(13) . . . . ?
C28 C33 C34 N4 -0.3(13) . . . . ?
C29 C28 C33 C32 2.9(10) . . . . ?
C29 C28 C33 C34 -175.0(7) . . . . ?
C29 C30 C31 C32 1.3(14) . . . . ?
C30 C31 C32 C33 0.0(13) . . . . ?
C31 C32 C33 C28 -2.1(12) . . . . ?
C31 C32 C33 C34 175.9(8) . . . . ?
C32 C33 C34 N4 -178.3(7) . . . . ?
C33 C28 C29 C30 -1.6(11) . . . . ?
C34 N4 C35 C36 144.8(8) . . . . ?
C35 N4 C34 C33 177.3(7) . . . . ?
O9 C37 O13 Gd1 -17.9(13) . . . . ?
O13 C37 O9 Ni1 4.6(12) . . . . ?
O16 C40 O20 Gd2 31.4(14) . . . . ?
O20 C40 O16 Ni3 -12.8(13) . . . . ?
C39 C37 O9 Ni1 -178.0(12) . . . . ?
C39 C37 O13 Gd1 165.0(13) . . . . ?
C42 C40 O16 Ni3 178.9(13) . . . . ?
C42 C40 O20 Gd2 -161.4(15) . . . . ?
O12 C37 O14 Gd1 12.0(14) . . . . ?
O14 C37 O12 Ni2 -0.3(12) . . . . ?
O15 C40 O19 Ni4 0.3(13) . . . . ?
O19 C40 O15 Gd2 -12.5(15) . . . . ?
O19 C40 O15 Ni3 -144.2(8) . . . . ?
C38 C37 O12 Ni2 -177.3(9) . . . . ?
C38 C37 O14 Gd1 -171.6(11) . . . . ?
C41 C40 O15 Gd2 164.7(12) . . . . ?
C41 C40 O15 Ni3 33.0(15) . . . . ?
C41 C40 O19 Ni4 -177.2(10) . . . . ?

loop_
_smtbx_masks_void_nr
_smtbx_masks_void_average_x
_smtbx_masks_void_average_y
_smtbx_masks_void_average_z
_smtbx_masks_void_volume
_smtbx_masks_void_count_electrons
_smtbx_masks_void_content
1 -0.712 -0.712 0.000 1000.0 466.2 '48 H2O'
2 -0.832 0.832 0.500 1000.0 466.2 '48 H2O'
